data_4068129
loop_
_publ_author_name
'Fu, Xiaoping'
'Yu, Shasha'
'Fan, Guoqin'
'Liu, Yuanhong'
'Li, Yuxue'

_publ_section_title
;
 Highly Efficient Synthesis ofcis-[3]Cumulenic Diols via
 Zirconocene-Mediated Coupling of 1,3-Butadiynes with Aldehydes
;
_journal_issue 2
_journal_name_full Organometallics
_journal_page_first 531
_journal_paper_doi 10.1021/om201125z
_journal_volume 31
_journal_year 2012
_chemical_formula_sum 'C27 H42 O Si2 Zr'
_chemical_formula_weight 530.01
_chemical_name_systematic
; 
 ? 
;
_space_group_IT_number 2
_symmetry_cell_setting triclinic
_symmetry_space_group_name_Hall '-P 1'
_symmetry_space_group_name_H-M 'P -1'
_atom_sites_solution_hydrogens geom
_atom_sites_solution_primary direct
_atom_sites_solution_secondary difmap
_audit_creation_method SHELXL-97
_cell_angle_alpha 90.2030(10)
_cell_angle_beta 104.2960(10)
_cell_angle_gamma 105.3960(10)
_cell_formula_units_Z 2
_cell_length_a 11.1662(7)
_cell_length_b 11.3006(7)
_cell_length_c 11.7289(7)
_cell_measurement_reflns_used 7041
_cell_measurement_temperature 143(2)
_cell_measurement_theta_max 30.82
_cell_measurement_theta_min 2.31
_cell_volume 1378.92(15)
_computing_cell_refinement 'Bruker SAINT'
_computing_data_collection 'Bruker APEX2'
_computing_data_reduction 'Bruker SAINT'
_computing_molecular_graphics 'Bruker SHELXTL'
_computing_publication_material 'Bruker SHELXTL'
_computing_structure_refinement 'SHELXL-97 (Sheldrick, 1997)'
_computing_structure_solution 'SHELXS-97 (Sheldrick, 1990)'
_diffrn_ambient_temperature 143(2)
_diffrn_measured_fraction_theta_full 0.987
_diffrn_measured_fraction_theta_max 0.987
_diffrn_measurement_device_type 'Bruker APEX-II CCD'
_diffrn_measurement_method '\f and \w scans'
_diffrn_radiation_monochromator graphite
_diffrn_radiation_source 'fine-focus sealed tube'
_diffrn_radiation_type MoK\a
_diffrn_radiation_wavelength 0.71073
_diffrn_reflns_av_R_equivalents 0.0145
_diffrn_reflns_av_sigmaI/netI 0.0271
_diffrn_reflns_limit_h_max 10
_diffrn_reflns_limit_h_min -13
_diffrn_reflns_limit_k_max 13
_diffrn_reflns_limit_k_min -13
_diffrn_reflns_limit_l_max 14
_diffrn_reflns_limit_l_min -14
_diffrn_reflns_number 9310
_diffrn_reflns_theta_full 26.00
_diffrn_reflns_theta_max 26.00
_diffrn_reflns_theta_min 1.80
_diffrn_standards_number 0
_exptl_absorpt_coefficient_mu 0.502
_exptl_absorpt_correction_T_max 0.9285
_exptl_absorpt_correction_T_min 0.8933
_exptl_absorpt_correction_type multi-scan
_exptl_absorpt_process_details sadabs
_exptl_crystal_colour colourless
_exptl_crystal_density_diffrn 1.276
_exptl_crystal_density_method 'not measured'
_exptl_crystal_description block
_exptl_crystal_F_000 560
_exptl_crystal_size_max 0.23
_exptl_crystal_size_mid 0.21
_exptl_crystal_size_min 0.15
_refine_diff_density_max 0.654
_refine_diff_density_min -0.686
_refine_diff_density_rms 0.184
_refine_ls_extinction_method none
_refine_ls_goodness_of_fit_ref 1.169
_refine_ls_hydrogen_treatment constr
_refine_ls_matrix_type full
_refine_ls_number_parameters 340
_refine_ls_number_reflns 5352
_refine_ls_number_restraints 120
_refine_ls_restrained_S_all 1.174
_refine_ls_R_factor_all 0.0355
_refine_ls_R_factor_gt 0.0280
_refine_ls_shift/su_max 0.004
_refine_ls_shift/su_mean 0.000
_refine_ls_structure_factor_coef Fsqd
_refine_ls_weighting_details 'calc w=1/[\s^2^(Fo^2^)+(0.0886P)^2^+0.1352P] where P=(Fo^2^+2Fc^2^)/3'
_refine_ls_weighting_scheme calc
_refine_ls_wR_factor_gt 0.0952
_refine_ls_wR_factor_ref 0.1248
_reflns_number_gt 4847
_reflns_number_total 5352
_reflns_threshold_expression >2sigma(I)
_cod_data_source_file om201125z_si_002.cif
_cod_data_source_block mo_dm10142_0m_(compound_7)
_cod_depositor_comments
;
The following automatic conversions were performed:

'_symmetry_cell_setting' value 'Triclinic' changed to 'triclinic'
according to /home/saulius/struct/CIF-dictionaries/cif_core.dic
dictionary named 'cif_core.dic' version 2.4.1 from 2010-06-29.

Automatic conversion script
Id: cif_fix_values 1715 2011-07-08 13:25:40Z adriana 
;
_cod_original_sg_symbol_H-M P-1
_cod_database_code 4068129

loop_
_symmetry_equiv_pos_as_xyz
'x, y, z'
'-x, -y, -z'

loop_
_atom_site_label
_atom_site_type_symbol
_atom_site_fract_x
_atom_site_fract_y
_atom_site_fract_z
_atom_site_U_iso_or_equiv
_atom_site_adp_type
_atom_site_occupancy
_atom_site_symmetry_multiplicity
_atom_site_calc_flag
_atom_site_refinement_flags
_atom_site_disorder_assembly
_atom_site_disorder_group
Zr1 Zr 0.13212(2) 0.11890(2) 0.463049(18) 0.01195(11) Uani 1 1 d . . .
Si1 Si 0.48147(7) 0.23377(7) 0.14002(6) 0.01654(18) Uani 1 1 d . A .
Si2 Si 0.08932(7) -0.17721(7) 0.12096(6) 0.01616(17) Uani 1 1 d . B .
O1 O -0.00532(18) -0.05946(16) 0.41351(14) 0.0148(4) Uani 1 1 d . . .
C1 C -0.0285(3) 0.2123(3) 0.3232(2) 0.0238(6) Uani 1 1 d . . .
H1 H -0.1098 0.1648 0.2661 0.029 Uiso 1 1 calc R . .
C2 C -0.0180(3) 0.2593(3) 0.4376(3) 0.0246(6) Uani 1 1 d . . .
H2 H -0.0908 0.2507 0.4752 0.030 Uiso 1 1 calc R . .
C3 C 0.1071(3) 0.3341(3) 0.4826(3) 0.0263(6) Uani 1 1 d . . .
H3 H 0.1383 0.3896 0.5567 0.032 Uiso 1 1 calc R . .
C4 C 0.1730(3) 0.3358(3) 0.3945(3) 0.0251(6) Uani 1 1 d . . .
H4 H 0.2595 0.3921 0.3967 0.030 Uiso 1 1 calc R . .
C5 C 0.0905(3) 0.2612(3) 0.2965(2) 0.0242(6) Uani 1 1 d . . .
H5 H 0.1078 0.2547 0.2174 0.029 Uiso 1 1 calc R . .
C6 C 0.2737(3) 0.0719(3) 0.6555(2) 0.0221(6) Uani 1 1 d . . .
H6 H 0.2423 0.0306 0.7220 0.027 Uiso 1 1 calc R . .
C7 C 0.3125(3) 0.2001(3) 0.6460(2) 0.0211(6) Uani 1 1 d . . .
H7 H 0.3153 0.2648 0.7058 0.025 Uiso 1 1 calc R . .
C8 C 0.3712(3) 0.2204(3) 0.5521(2) 0.0238(6) Uani 1 1 d . . .
H8 H 0.4213 0.3019 0.5331 0.029 Uiso 1 1 calc R . .
C9 C 0.3650(3) 0.1044(3) 0.5022(2) 0.0247(6) Uani 1 1 d . . .
H9 H 0.4085 0.0900 0.4405 0.030 Uiso 1 1 calc R . .
C10 C 0.3036(3) 0.0140(3) 0.5651(3) 0.0247(6) Uani 1 1 d . . .
H10 H 0.2962 -0.0759 0.5559 0.030 Uiso 1 1 calc R . .
C11 C -0.0192(3) -0.1318(2) 0.3093(2) 0.0195(6) Uani 1 1 d . . .
H11A H -0.1050 -0.1395 0.2555 0.023 Uiso 1 1 calc R . .
H11B H -0.0140 -0.2154 0.3301 0.023 Uiso 1 1 calc R . .
C12 C 0.0819(3) -0.0767(2) 0.2471(2) 0.0150(5) Uani 1 1 d . . .
C13 C 0.1599(3) 0.0354(2) 0.2902(2) 0.0149(5) Uani 1 1 d . . .
C14 C 0.2579(3) 0.0985(2) 0.2363(2) 0.0172(5) Uani 1 1 d . . .
C15 C 0.3447(3) 0.1585(3) 0.1981(2) 0.0196(6) Uani 1 1 d . . .
C16 C 0.5872(4) 0.1297(3) 0.1492(3) 0.0380(8) Uani 1 1 d . . .
H16A H 0.6102 0.1058 0.2303 0.057 Uiso 1 1 calc R . .
H16B H 0.6654 0.1725 0.1264 0.057 Uiso 1 1 calc R . .
H16C H 0.5415 0.0559 0.0958 0.057 Uiso 1 1 calc R . .
C17 C 0.4237(3) 0.2618(4) -0.0181(3) 0.0375(8) Uani 1 1 d . . .
H17A H 0.3667 0.1851 -0.0616 0.056 Uiso 1 1 calc R . .
H17B H 0.4975 0.2908 -0.0518 0.056 Uiso 1 1 calc R . .
H17C H 0.3766 0.3244 -0.0240 0.056 Uiso 1 1 calc R . .
C18 C 0.5697(3) 0.3816(3) 0.2330(3) 0.0354(8) Uani 1 1 d D . .
C19 C 0.6062(12) 0.3652(12) 0.3613(7) 0.045(3) Uani 0.60(2) 1 d PDU A 1
H19A H 0.6512 0.4453 0.4046 0.068 Uiso 0.60(2) 1 calc PR A 1
H19B H 0.6627 0.3108 0.3763 0.068 Uiso 0.60(2) 1 calc PR A 1
H19C H 0.5286 0.3286 0.3877 0.068 Uiso 0.60(2) 1 calc PR A 1
C20 C 0.4677(9) 0.4619(6) 0.2089(11) 0.033(2) Uani 0.60(2) 1 d PDU A 1
H20A H 0.5062 0.5418 0.2542 0.049 Uiso 0.60(2) 1 calc PR A 1
H20B H 0.3907 0.4181 0.2331 0.049 Uiso 0.60(2) 1 calc PR A 1
H20C H 0.4440 0.4746 0.1246 0.049 Uiso 0.60(2) 1 calc PR A 1
C21 C 0.6941(14) 0.4461(16) 0.1980(17) 0.037(4) Uani 0.60(2) 1 d PDU A 1
H21A H 0.7377 0.5228 0.2478 0.055 Uiso 0.60(2) 1 calc PR A 1
H21B H 0.6728 0.4646 0.1151 0.055 Uiso 0.60(2) 1 calc PR A 1
H21C H 0.7508 0.3918 0.2090 0.055 Uiso 0.60(2) 1 calc PR A 1
C19' C 0.6389(15) 0.3326(15) 0.3592(11) 0.038(3) Uani 0.40(2) 1 d PDU A 2
H19D H 0.6877 0.4034 0.4155 0.056 Uiso 0.40(2) 1 calc PR A 2
H19E H 0.6971 0.2862 0.3449 0.056 Uiso 0.40(2) 1 calc PR A 2
H19F H 0.5726 0.2793 0.3917 0.056 Uiso 0.40(2) 1 calc PR A 2
C20' C 0.4980(16) 0.4602(12) 0.2634(19) 0.045(3) Uani 0.40(2) 1 d PDU A 2
H20D H 0.5574 0.5329 0.3120 0.068 Uiso 0.40(2) 1 calc PR A 2
H20E H 0.4387 0.4151 0.3078 0.068 Uiso 0.40(2) 1 calc PR A 2
H20F H 0.4489 0.4861 0.1912 0.068 Uiso 0.40(2) 1 calc PR A 2
C21' C 0.6750(18) 0.457(2) 0.179(2) 0.021(3) Uani 0.40(2) 1 d PDU A 2
H21D H 0.7205 0.5340 0.2273 0.032 Uiso 0.40(2) 1 calc PR A 2
H21E H 0.6357 0.4758 0.0987 0.032 Uiso 0.40(2) 1 calc PR A 2
H21F H 0.7358 0.4096 0.1747 0.032 Uiso 0.40(2) 1 calc PR A 2
C22 C 0.1346(3) -0.0887(3) -0.0039(2) 0.0246(6) Uani 1 1 d . . .
H22A H 0.1478 -0.1442 -0.0611 0.037 Uiso 1 1 calc R . .
H22B H 0.2143 -0.0230 0.0267 0.037 Uiso 1 1 calc R . .
H22C H 0.0657 -0.0527 -0.0424 0.037 Uiso 1 1 calc R . .
C23 C -0.0752(3) -0.2841(3) 0.0595(3) 0.0310(7) Uani 1 1 d . . .
H23A H -0.1349 -0.2364 0.0244 0.046 Uiso 1 1 calc R . .
H23B H -0.1047 -0.3295 0.1230 0.046 Uiso 1 1 calc R . .
H23C H -0.0721 -0.3424 -0.0011 0.046 Uiso 1 1 calc R . .
C24 C 0.2084(3) -0.2695(3) 0.1806(3) 0.0271(7) Uani 1 1 d D . .
C25 C 0.163(3) -0.348(2) 0.276(2) 0.044(4) Uani 0.42(5) 1 d PDU B 1
H25A H 0.2234 -0.3960 0.3077 0.067 Uiso 0.42(5) 1 calc PR B 1
H25B H 0.0774 -0.4038 0.2420 0.067 Uiso 0.42(5) 1 calc PR B 1
H25C H 0.1589 -0.2941 0.3400 0.067 Uiso 0.42(5) 1 calc PR B 1
C26 C 0.3483(16) -0.184(2) 0.1972(19) 0.026(3) Uani 0.42(5) 1 d PDU B 1
H26A H 0.4105 -0.2299 0.2294 0.039 Uiso 0.42(5) 1 calc PR B 1
H26B H 0.3622 -0.1128 0.2518 0.039 Uiso 0.42(5) 1 calc PR B 1
H26C H 0.3597 -0.1553 0.1208 0.039 Uiso 0.42(5) 1 calc PR B 1
C27 C 0.204(4) -0.355(2) 0.076(2) 0.036(5) Uani 0.42(5) 1 d PDU B 1
H27A H 0.2641 -0.4048 0.1021 0.053 Uiso 0.42(5) 1 calc PR B 1
H27B H 0.2298 -0.3045 0.0131 0.053 Uiso 0.42(5) 1 calc PR B 1
H27C H 0.1171 -0.4084 0.0455 0.053 Uiso 0.42(5) 1 calc PR B 1
C25' C 0.1989(18) -0.3192(16) 0.3004(12) 0.038(3) Uani 0.58(5) 1 d PDU B 2
H25D H 0.2624 -0.3655 0.3262 0.057 Uiso 0.58(5) 1 calc PR B 2
H25E H 0.1124 -0.3736 0.2930 0.057 Uiso 0.58(5) 1 calc PR B 2
H25F H 0.2157 -0.2504 0.3585 0.057 Uiso 0.58(5) 1 calc PR B 2
C26' C 0.3441(14) -0.1849(19) 0.225(2) 0.043(4) Uani 0.58(5) 1 d PDU B 2
H26D H 0.4036 -0.2342 0.2556 0.065 Uiso 0.58(5) 1 calc PR B 2
H26E H 0.3464 -0.1264 0.2876 0.065 Uiso 0.58(5) 1 calc PR B 2
H26F H 0.3696 -0.1399 0.1595 0.065 Uiso 0.58(5) 1 calc PR B 2
C27' C 0.195(3) -0.3751(18) 0.0929(16) 0.037(3) Uani 0.58(5) 1 d PDU B 2
H27D H 0.2572 -0.4209 0.1266 0.055 Uiso 0.58(5) 1 calc PR B 2
H27E H 0.2118 -0.3420 0.0196 0.055 Uiso 0.58(5) 1 calc PR B 2
H27F H 0.1078 -0.4304 0.0764 0.055 Uiso 0.58(5) 1 calc PR B 2

loop_
_atom_site_aniso_label
_atom_site_aniso_U_11
_atom_site_aniso_U_22
_atom_site_aniso_U_33
_atom_site_aniso_U_23
_atom_site_aniso_U_13
_atom_site_aniso_U_12
Zr1 0.01308(16) 0.01310(16) 0.00925(16) 0.00014(10) 0.00434(10) 0.00154(10)
Si1 0.0165(4) 0.0189(4) 0.0155(4) 0.0039(3) 0.0076(3) 0.0039(3)
Si2 0.0174(4) 0.0184(4) 0.0130(3) -0.0031(3) 0.0059(3) 0.0035(3)
O1 0.0192(10) 0.0147(8) 0.0105(8) -0.0025(7) 0.0076(7) 0.0014(7)
C1 0.0280(16) 0.0214(14) 0.0206(14) 0.0016(11) 0.0010(11) 0.0089(12)
C2 0.0324(17) 0.0257(14) 0.0251(14) 0.0065(11) 0.0153(12) 0.0165(13)
C3 0.0407(18) 0.0178(13) 0.0217(14) -0.0009(11) 0.0053(12) 0.0128(13)
C4 0.0231(15) 0.0162(13) 0.0353(16) 0.0104(11) 0.0099(12) 0.0020(11)
C5 0.0378(18) 0.0257(14) 0.0167(13) 0.0102(11) 0.0115(12) 0.0173(13)
C6 0.0176(14) 0.0305(15) 0.0156(13) 0.0072(11) 0.0024(10) 0.0035(12)
C7 0.0172(14) 0.0257(14) 0.0156(12) -0.0041(10) -0.0008(10) 0.0027(11)
C8 0.0147(14) 0.0306(15) 0.0206(13) 0.0040(11) 0.0007(11) 0.0006(12)
C9 0.0162(14) 0.0426(17) 0.0170(13) -0.0003(12) 0.0036(11) 0.0113(13)
C10 0.0238(15) 0.0245(14) 0.0234(14) 0.0000(11) -0.0024(12) 0.0103(12)
C11 0.0255(15) 0.0189(13) 0.0130(12) -0.0044(10) 0.0086(10) 0.0011(11)
C12 0.0163(13) 0.0194(13) 0.0107(11) 0.0007(9) 0.0045(10) 0.0062(10)
C13 0.0167(13) 0.0202(13) 0.0105(11) 0.0013(9) 0.0055(9) 0.0078(10)
C14 0.0220(14) 0.0165(12) 0.0124(12) -0.0017(9) 0.0041(10) 0.0048(11)
C15 0.0207(14) 0.0202(13) 0.0179(13) 0.0009(10) 0.0090(11) 0.0020(11)
C16 0.040(2) 0.0377(19) 0.050(2) 0.0167(16) 0.0255(17) 0.0212(16)
C17 0.0253(17) 0.063(2) 0.0254(16) 0.0186(15) 0.0099(13) 0.0101(16)
C18 0.040(2) 0.0259(16) 0.0401(19) -0.0077(13) 0.0255(16) -0.0047(14)
C19 0.049(5) 0.049(5) 0.028(3) -0.018(3) 0.026(3) -0.020(4)
C20 0.037(4) 0.018(3) 0.049(5) -0.007(3) 0.025(4) 0.004(2)
C21 0.039(6) 0.033(5) 0.031(6) -0.002(4) 0.015(5) -0.008(4)
C19' 0.037(6) 0.043(6) 0.026(4) -0.016(4) 0.019(4) -0.009(4)
C20' 0.051(6) 0.039(5) 0.049(7) 0.001(5) 0.021(5) 0.008(4)
C21' 0.022(5) 0.017(5) 0.024(7) 0.001(4) 0.005(4) 0.007(4)
C22 0.0320(17) 0.0315(16) 0.0124(12) -0.0017(11) 0.0086(11) 0.0093(13)
C23 0.0259(16) 0.0335(17) 0.0287(16) -0.0114(13) 0.0085(13) -0.0011(13)
C24 0.0347(18) 0.0275(15) 0.0250(15) 0.0016(12) 0.0101(13) 0.0163(13)
C25 0.055(8) 0.046(7) 0.045(7) 0.016(5) 0.019(6) 0.031(6)
C26 0.018(5) 0.038(5) 0.021(6) 0.001(5) 0.002(4) 0.009(4)
C27 0.045(7) 0.025(6) 0.046(7) -0.002(5) 0.017(5) 0.019(6)
C25' 0.043(6) 0.039(5) 0.035(4) 0.014(4) 0.011(4) 0.015(4)
C26' 0.041(5) 0.050(5) 0.039(7) -0.010(5) -0.006(4) 0.028(4)
C27' 0.042(5) 0.031(6) 0.041(5) -0.009(5) 0.008(4) 0.019(5)

loop_
_atom_type_symbol
_atom_type_description
_atom_type_scat_dispersion_real
_atom_type_scat_dispersion_imag
_atom_type_scat_source
C C 0.0033 0.0016 'International Tables Vol C Tables 4.2.6.8 and 6.1.1.4'
H H 0.0000 0.0000 'International Tables Vol C Tables 4.2.6.8 and 6.1.1.4'
O O 0.0106 0.0060 'International Tables Vol C Tables 4.2.6.8 and 6.1.1.4'
Si Si 0.0817 0.0704 'International Tables Vol C Tables 4.2.6.8 and 6.1.1.4'
Zr Zr -2.9673 0.5597 'International Tables Vol C Tables 4.2.6.8 and 6.1.1.4'

loop_
_geom_angle_atom_site_label_1
_geom_angle_atom_site_label_2
_geom_angle_atom_site_label_3
_geom_angle
_geom_angle_site_symmetry_1
_geom_angle_site_symmetry_3
O1 Zr1 O1 65.59(7) . 2_556
O1 Zr1 C13 71.13(8) . .
O1 Zr1 C13 136.71(8) 2_556 .
O1 Zr1 C7 131.56(8) . .
O1 Zr1 C7 86.24(8) 2_556 .
C13 Zr1 C7 123.76(9) . .
O1 Zr1 C3 132.65(9) . .
O1 Zr1 C3 88.73(9) 2_556 .
C13 Zr1 C3 123.02(9) . .
C7 Zr1 C3 81.53(10) . .
O1 Zr1 C4 139.43(9) . .
O1 Zr1 C4 120.60(9) 2_556 .
C13 Zr1 C4 93.10(10) . .
C7 Zr1 C4 88.53(10) . .
C3 Zr1 C4 32.15(10) . .
O1 Zr1 C8 141.76(9) . .
O1 Zr1 C8 118.28(8) 2_556 .
C13 Zr1 C8 95.06(10) . .
C7 Zr1 C8 32.10(9) . .
C3 Zr1 C8 85.07(10) . .
C4 Zr1 C8 74.62(10) . .
O1 Zr1 C6 99.77(8) . .
O1 Zr1 C6 72.85(8) 2_556 .
C13 Zr1 C6 114.69(9) . .
C7 Zr1 C6 32.21(9) . .
C3 Zr1 C6 110.07(10) . .
C4 Zr1 C6 120.65(10) . .
C8 Zr1 C6 52.77(9) . .
O1 Zr1 C1 88.35(8) . .
O1 Zr1 C1 94.07(8) 2_556 .
C13 Zr1 C1 85.57(9) . .
C7 Zr1 C1 134.33(9) . .
C3 Zr1 C1 52.86(9) . .
C4 Zr1 C1 52.50(10) . .
C8 Zr1 C1 127.01(9) . .
C6 Zr1 C1 159.64(10) . .
O1 Zr1 C10 89.67(8) . .
O1 Zr1 C10 95.40(9) 2_556 .
C13 Zr1 C10 83.10(9) . .
C7 Zr1 C10 53.01(9) . .
C3 Zr1 C10 133.78(10) . .
C4 Zr1 C10 126.31(10) . .
C8 Zr1 C10 52.67(10) . .
C6 Zr1 C10 31.59(9) . .
C1 Zr1 C10 168.53(10) . .
O1 Zr1 C2 100.98(9) . .
O1 Zr1 C2 73.31(8) 2_556 .
C13 Zr1 C2 117.26(9) . .
C7 Zr1 C2 107.75(10) . .
C3 Zr1 C2 31.75(10) . .
C4 Zr1 C2 52.52(10) . .
C8 Zr1 C2 116.80(10) . .
C6 Zr1 C2 127.81(10) . .
C1 Zr1 C2 31.83(9) . .
C10 Zr1 C2 159.12(10) . .
O1 Zr1 C5 109.00(9) . .
O1 Zr1 C5 124.32(8) 2_556 .
C13 Zr1 C5 70.99(9) . .
C7 Zr1 C5 119.44(10) . .
C3 Zr1 C5 52.97(9) . .
C4 Zr1 C5 31.61(10) . .
C8 Zr1 C5 98.99(10) . .
C6 Zr1 C5 150.65(10) . .
C1 Zr1 C5 31.86(10) . .
C10 Zr1 C5 140.08(10) . .
C2 Zr1 C5 52.65(9) . .
C15 Si1 C16 108.72(14) . .
C15 Si1 C17 109.91(14) . .
C16 Si1 C17 108.23(17) . .
C15 Si1 C18 107.58(13) . .
C16 Si1 C18 110.77(18) . .
C17 Si1 C18 111.60(17) . .
C22 Si2 C23 106.72(15) . .
C22 Si2 C12 113.54(12) . .
C23 Si2 C12 107.96(13) . .
C22 Si2 C24 110.03(14) . .
C23 Si2 C24 109.88(15) . .
C12 Si2 C24 108.64(12) . .
C11 O1 Zr1 123.26(15) . .
C11 O1 Zr1 122.28(15) . 2_556
Zr1 O1 Zr1 114.41(7) . 2_556
C2 C1 C5 107.9(3) . .
C2 C1 Zr1 74.13(16) . .
C5 C1 Zr1 74.12(16) . .
C2 C1 H1 125.7 . .
C5 C1 H1 125.7 . .
Zr1 C1 H1 125.7 . .
C3 C2 C1 108.2(3) . .
C3 C2 Zr1 72.92(17) . .
C1 C2 Zr1 74.04(16) . .
C3 C2 H2 125.6 . .
C1 C2 H2 125.6 . .
Zr1 C2 H2 125.6 . .
C2 C3 C4 107.5(3) . .
C2 C3 Zr1 75.32(16) . .
C4 C3 Zr1 74.15(16) . .
C2 C3 H3 125.7 . .
C4 C3 H3 125.7 . .
Zr1 C3 H3 125.7 . .
C5 C4 C3 108.8(3) . .
C5 C4 Zr1 75.17(16) . .
C3 C4 Zr1 73.70(16) . .
C5 C4 H4 125.2 . .
C3 C4 H4 125.2 . .
Zr1 C4 H4 125.2 . .
C4 C5 C1 107.5(3) . .
C4 C5 Zr1 73.21(15) . .
C1 C5 Zr1 74.03(16) . .
C4 C5 H5 125.9 . .
C1 C5 H5 125.9 . .
Zr1 C5 H5 125.9 . .
C10 C6 C7 108.0(2) . .
C10 C6 Zr1 74.34(16) . .
C7 C6 Zr1 72.39(15) . .
C10 C6 H6 125.7 . .
C7 C6 H6 125.7 . .
Zr1 C6 H6 125.7 . .
C8 C7 C6 107.7(3) . .
C8 C7 Zr1 75.11(15) . .
C6 C7 Zr1 75.40(15) . .
C8 C7 H7 125.5 . .
C6 C7 H7 125.5 . .
Zr1 C7 H7 125.5 . .
C7 C8 C9 107.7(3) . .
C7 C8 Zr1 72.78(16) . .
C9 C8 Zr1 74.89(16) . .
C7 C8 H8 125.8 . .
C9 C8 H8 125.8 . .
Zr1 C8 H8 125.8 . .
C10 C9 C8 108.1(3) . .
C10 C9 Zr1 73.90(17) . .
C8 C9 Zr1 73.16(16) . .
C10 C9 H9 125.6 . .
C8 C9 H9 125.6 . .
Zr1 C9 H9 125.6 . .
C9 C10 C6 108.4(3) . .
C9 C10 Zr1 74.66(16) . .
C6 C10 Zr1 74.06(17) . .
C9 C10 H10 125.4 . .
C6 C10 H10 125.4 . .
Zr1 C10 H10 125.4 . .
O1 C11 C12 111.9(2) . .
O1 C11 H11A 109.2 . .
C12 C11 H11A 109.2 . .
O1 C11 H11B 109.2 . .
C12 C11 H11B 109.2 . .
H11A C11 H11B 107.9 . .
C13 C12 C11 116.4(2) . .
C13 C12 Si2 127.9(2) . .
C11 C12 Si2 115.56(18) . .
C12 C13 C14 121.5(2) . .
C12 C13 Zr1 116.84(18) . .
C14 C13 Zr1 121.62(18) . .
C15 C14 C13 175.0(3) . .
C14 C15 Si1 173.8(3) . .
Si1 C16 H16A 109.5 . .
Si1 C16 H16B 109.5 . .
H16A C16 H16B 109.5 . .
Si1 C16 H16C 109.5 . .
H16A C16 H16C 109.5 . .
H16B C16 H16C 109.5 . .
Si1 C17 H17A 109.5 . .
Si1 C17 H17B 109.5 . .
H17A C17 H17B 109.5 . .
Si1 C17 H17C 109.5 . .
H17A C17 H17C 109.5 . .
H17B C17 H17C 109.5 . .
C20' C18 C19 85.5(7) . .
C20' C18 C21' 109.4(11) . .
C19 C18 C21' 117.5(10) . .
C20' C18 C21 116.4(9) . .
C19 C18 C21 107.2(8) . .
C21' C18 C21 12.0(13) . .
C20' C18 C20 23.7(6) . .
C19 C18 C20 108.7(5) . .
C21' C18 C20 101.8(9) . .
C21 C18 C20 112.2(8) . .
C20' C18 C19' 106.0(7) . .
C19 C18 C19' 20.5(5) . .
C21' C18 C19' 108.9(10) . .
C21 C18 C19' 97.1(8) . .
C20 C18 C19' 129.2(5) . .
C20' C18 Si1 119.4(7) . .
C19 C18 Si1 113.6(5) . .
C21' C18 Si1 109.9(10) . .
C21 C18 Si1 111.4(8) . .
C20 C18 Si1 103.9(4) . .
C19' C18 Si1 102.5(6) . .
C18 C19 H19A 109.5 . .
C18 C19 H19B 109.5 . .
H19A C19 H19B 109.5 . .
C18 C19 H19C 109.5 . .
H19A C19 H19C 109.5 . .
H19B C19 H19C 109.5 . .
C18 C20 H20A 109.5 . .
C18 C20 H20B 109.5 . .
H20A C20 H20B 109.5 . .
C18 C20 H20C 109.5 . .
H20A C20 H20C 109.5 . .
H20B C20 H20C 109.5 . .
C18 C21 H21A 109.5 . .
C18 C21 H21B 109.5 . .
H21A C21 H21B 109.5 . .
C18 C21 H21C 109.5 . .
H21A C21 H21C 109.5 . .
H21B C21 H21C 109.5 . .
C18 C19' H19D 109.5 . .
C18 C19' H19E 109.5 . .
H19D C19' H19E 109.5 . .
C18 C19' H19F 109.5 . .
H19D C19' H19F 109.5 . .
H19E C19' H19F 109.5 . .
C18 C20' H20D 109.5 . .
C18 C20' H20E 109.5 . .
H20D C20' H20E 109.5 . .
C18 C20' H20F 109.5 . .
H20D C20' H20F 109.5 . .
H20E C20' H20F 109.5 . .
C18 C21' H21D 109.5 . .
C18 C21' H21E 109.5 . .
H21D C21' H21E 109.5 . .
C18 C21' H21F 109.5 . .
H21D C21' H21F 109.5 . .
H21E C21' H21F 109.5 . .
Si2 C22 H22A 109.5 . .
Si2 C22 H22B 109.5 . .
H22A C22 H22B 109.5 . .
Si2 C22 H22C 109.5 . .
H22A C22 H22C 109.5 . .
H22B C22 H22C 109.5 . .
Si2 C23 H23A 109.5 . .
Si2 C23 H23B 109.5 . .
H23A C23 H23B 109.5 . .
Si2 C23 H23C 109.5 . .
H23A C23 H23C 109.5 . .
H23B C23 H23C 109.5 . .
C26' C24 C27' 114.7(14) . .
C26' C24 C25' 95.7(15) . .
C27' C24 C25' 109.6(9) . .
C26' C24 C25 113(2) . .
C27' C24 C25 97.4(10) . .
C25' C24 C25 17.6(9) . .
C26' C24 C27 108.7(17) . .
C27' C24 C27 12.0(16) . .
C25' C24 C27 121.4(11) . .
C25 C24 C27 109.4(13) . .
C26' C24 C26 12.4(11) . .
C27' C24 C26 105.7(16) . .
C25' C24 C26 107.3(13) . .
C25 C24 C26 124.0(17) . .
C27 C24 C26 98.2(17) . .
C26' C24 Si2 110.8(9) . .
C27' C24 Si2 111.6(9) . .
C25' C24 Si2 113.4(6) . .
C25 C24 Si2 108.6(8) . .
C27 C24 Si2 106.2(13) . .
C26 C24 Si2 108.7(11) . .
C24 C25 H25A 109.5 . .
C24 C25 H25B 109.5 . .
H25A C25 H25B 109.5 . .
C24 C25 H25C 109.5 . .
H25A C25 H25C 109.5 . .
H25B C25 H25C 109.5 . .
C24 C26 H26A 109.5 . .
C24 C26 H26B 109.5 . .
H26A C26 H26B 109.5 . .
C24 C26 H26C 109.5 . .
H26A C26 H26C 109.5 . .
H26B C26 H26C 109.5 . .
C24 C27 H27A 109.5 . .
C24 C27 H27B 109.5 . .
H27A C27 H27B 109.5 . .
C24 C27 H27C 109.5 . .
H27A C27 H27C 109.5 . .
H27B C27 H27C 109.5 . .
C24 C25' H25D 109.5 . .
C24 C25' H25E 109.5 . .
H25D C25' H25E 109.5 . .
C24 C25' H25F 109.5 . .
H25D C25' H25F 109.5 . .
H25E C25' H25F 109.5 . .
C24 C26' H26D 109.5 . .
C24 C26' H26E 109.5 . .
H26D C26' H26E 109.5 . .
C24 C26' H26F 109.5 . .
H26D C26' H26F 109.5 . .
H26E C26' H26F 109.5 . .
C24 C27' H27D 109.5 . .
C24 C27' H27E 109.5 . .
H27D C27' H27E 109.5 . .
C24 C27' H27F 109.5 . .
H27D C27' H27F 109.5 . .
H27E C27' H27F 109.5 . .

loop_
_geom_bond_atom_site_label_1
_geom_bond_atom_site_label_2
_geom_bond_distance
_geom_bond_site_symmetry_2
Zr1 O1 2.1597(18) .
Zr1 O1 2.2508(17) 2_556
Zr1 C13 2.355(2) .
Zr1 C7 2.524(3) .
Zr1 C3 2.536(3) .
Zr1 C4 2.542(3) .
Zr1 C8 2.554(3) .
Zr1 C6 2.563(3) .
Zr1 C1 2.566(3) .
Zr1 C10 2.567(3) .
Zr1 C2 2.567(3) .
Zr1 C5 2.567(3) .
Si1 C15 1.830(3) .
Si1 C16 1.861(3) .
Si1 C17 1.865(3) .
Si1 C18 1.880(3) .
Si2 C22 1.873(3) .
Si2 C23 1.875(3) .
Si2 C12 1.893(3) .
Si2 C24 1.904(3) .
O1 C11 1.420(3) .
O1 Zr1 2.2508(17) 2_556
C1 C2 1.407(4) .
C1 C5 1.409(4) .
C1 H1 1.0000 .
C2 C3 1.396(5) .
C2 H2 1.0000 .
C3 C4 1.406(4) .
C3 H3 1.0000 .
C4 C5 1.392(4) .
C4 H4 1.0000 .
C5 H5 1.0000 .
C6 C10 1.396(4) .
C6 C7 1.412(4) .
C6 H6 1.0000 .
C7 C8 1.405(4) .
C7 H7 1.0000 .
C8 C9 1.412(4) .
C8 H8 1.0000 .
C9 C10 1.393(4) .
C9 H9 1.0000 .
C10 H10 1.0000 .
C11 C12 1.494(4) .
C11 H11A 0.9900 .
C11 H11B 0.9900 .
C12 C13 1.346(4) .
C13 C14 1.427(4) .
C14 C15 1.212(4) .
C16 H16A 0.9800 .
C16 H16B 0.9800 .
C16 H16C 0.9800 .
C17 H17A 0.9800 .
C17 H17B 0.9800 .
C17 H17C 0.9800 .
C18 C20' 1.441(12) .
C18 C19 1.485(10) .
C18 C21' 1.536(15) .
C18 C21 1.541(12) .
C18 C20 1.610(9) .
C18 C19' 1.662(14) .
C19 H19A 0.9800 .
C19 H19B 0.9800 .
C19 H19C 0.9800 .
C20 H20A 0.9800 .
C20 H20B 0.9800 .
C20 H20C 0.9800 .
C21 H21A 0.9800 .
C21 H21B 0.9800 .
C21 H21C 0.9800 .
C19' H19D 0.9800 .
C19' H19E 0.9800 .
C19' H19F 0.9800 .
C20' H20D 0.9800 .
C20' H20E 0.9800 .
C20' H20F 0.9800 .
C21' H21D 0.9800 .
C21' H21E 0.9800 .
C21' H21F 0.9800 .
C22 H22A 0.9800 .
C22 H22B 0.9800 .
C22 H22C 0.9800 .
C23 H23A 0.9800 .
C23 H23B 0.9800 .
C23 H23C 0.9800 .
C24 C26' 1.522(13) .
C24 C27' 1.525(12) .
C24 C25' 1.532(10) .
C24 C25 1.533(14) .
C24 C27 1.543(16) .
C24 C26 1.569(13) .
C25 H25A 0.9800 .
C25 H25B 0.9800 .
C25 H25C 0.9800 .
C26 H26A 0.9800 .
C26 H26B 0.9800 .
C26 H26C 0.9800 .
C27 H27A 0.9800 .
C27 H27B 0.9800 .
C27 H27C 0.9800 .
C25' H25D 0.9800 .
C25' H25E 0.9800 .
C25' H25F 0.9800 .
C26' H26D 0.9800 .
C26' H26E 0.9800 .
C26' H26F 0.9800 .
C27' H27D 0.9800 .
C27' H27E 0.9800 .
C27' H27F 0.9800 .

loop_
_geom_torsion_atom_site_label_1
_geom_torsion_atom_site_label_2
_geom_torsion_atom_site_label_3
_geom_torsion_atom_site_label_4
_geom_torsion
_geom_torsion_site_symmetry_1
_geom_torsion_site_symmetry_4
O1 Zr1 O1 C11 177.4(2) 2_556 .
C13 Zr1 O1 C11 -3.66(19) . .
C7 Zr1 O1 C11 -122.5(2) . .
C3 Zr1 O1 C11 114.2(2) . .
C4 Zr1 O1 C11 68.2(2) . .
C8 Zr1 O1 C11 -77.2(2) . .
C6 Zr1 O1 C11 -116.6(2) . .
C1 Zr1 O1 C11 82.2(2) . .
C10 Zr1 O1 C11 -86.5(2) . .
C2 Zr1 O1 C11 111.6(2) . .
C5 Zr1 O1 C11 57.5(2) . .
O1 Zr1 O1 Zr1 0.0 2_556 2_556
C13 Zr1 O1 Zr1 178.90(11) . 2_556
C7 Zr1 O1 Zr1 60.10(14) . 2_556
C3 Zr1 O1 Zr1 -63.19(13) . 2_556
C4 Zr1 O1 Zr1 -109.24(13) . 2_556
C8 Zr1 O1 Zr1 105.35(13) . 2_556
C6 Zr1 O1 Zr1 66.00(10) . 2_556
C1 Zr1 O1 Zr1 -95.22(10) . 2_556
C10 Zr1 O1 Zr1 96.08(10) . 2_556
C2 Zr1 O1 Zr1 -65.84(10) . 2_556
C5 Zr1 O1 Zr1 -119.90(10) . 2_556
O1 Zr1 C1 C2 114.06(18) . .
O1 Zr1 C1 C2 48.67(18) 2_556 .
C13 Zr1 C1 C2 -174.75(19) . .
C7 Zr1 C1 C2 -40.0(2) . .
C3 Zr1 C1 C2 -36.65(18) . .
C4 Zr1 C1 C2 -77.40(19) . .
C8 Zr1 C1 C2 -81.7(2) . .
C6 Zr1 C1 C2 -0.2(4) . .
C10 Zr1 C1 C2 -165.8(4) . .
C5 Zr1 C1 C2 -114.4(3) . .
O1 Zr1 C1 C5 -131.56(17) . .
O1 Zr1 C1 C5 163.05(16) 2_556 .
C13 Zr1 C1 C5 -60.37(17) . .
C7 Zr1 C1 C5 74.3(2) . .
C3 Zr1 C1 C5 77.73(19) . .
C4 Zr1 C1 C5 36.98(17) . .
C8 Zr1 C1 C5 32.6(2) . .
C6 Zr1 C1 C5 114.2(3) . .
C10 Zr1 C1 C5 -51.4(5) . .
C2 Zr1 C1 C5 114.4(3) . .
C5 C1 C2 C3 -1.5(3) . .
Zr1 C1 C2 C3 65.5(2) . .
C5 C1 C2 Zr1 -67.0(2) . .
O1 Zr1 C2 C3 176.30(16) . .
O1 Zr1 C2 C3 116.14(18) 2_556 .
C13 Zr1 C2 C3 -109.41(18) . .
C7 Zr1 C2 C3 35.80(19) . .
C4 Zr1 C2 C3 -37.98(17) . .
C8 Zr1 C2 C3 2.4(2) . .
C6 Zr1 C2 C3 64.6(2) . .
C1 Zr1 C2 C3 -115.3(3) . .
C10 Zr1 C2 C3 56.8(3) . .
C5 Zr1 C2 C3 -78.09(19) . .
O1 Zr1 C2 C1 -68.40(18) . .
O1 Zr1 C2 C1 -128.56(19) 2_556 .
C13 Zr1 C2 C1 5.9(2) . .
C7 Zr1 C2 C1 151.10(18) . .
C3 Zr1 C2 C1 115.3(3) . .
C4 Zr1 C2 C1 77.33(19) . .
C8 Zr1 C2 C1 117.70(18) . .
C6 Zr1 C2 C1 179.93(16) . .
C10 Zr1 C2 C1 172.1(2) . .
C5 Zr1 C2 C1 37.21(17) . .
C1 C2 C3 C4 1.6(3) . .
Zr1 C2 C3 C4 67.7(2) . .
C1 C2 C3 Zr1 -66.2(2) . .
O1 Zr1 C3 C2 -4.9(2) . .
O1 Zr1 C3 C2 -59.33(17) 2_556 .
C13 Zr1 C3 C2 89.31(19) . .
C7 Zr1 C3 C2 -145.72(18) . .
C4 Zr1 C3 C2 113.4(2) . .
C8 Zr1 C3 C2 -177.86(18) . .
C6 Zr1 C3 C2 -130.54(17) . .
C1 Zr1 C3 C2 36.74(17) . .
C10 Zr1 C3 C2 -155.59(17) . .
C5 Zr1 C3 C2 76.98(18) . .
O1 Zr1 C3 C4 -118.38(18) . .
O1 Zr1 C3 C4 -172.77(18) 2_556 .
C13 Zr1 C3 C4 -24.1(2) . .
C7 Zr1 C3 C4 100.85(19) . .
C8 Zr1 C3 C4 68.71(19) . .
C6 Zr1 C3 C4 116.02(18) . .
C1 Zr1 C3 C4 -76.70(19) . .
C10 Zr1 C3 C4 91.0(2) . .
C2 Zr1 C3 C4 -113.4(2) . .
C5 Zr1 C3 C4 -36.45(17) . .
C2 C3 C4 C5 -1.0(3) . .
Zr1 C3 C4 C5 67.6(2) . .
C2 C3 C4 Zr1 -68.5(2) . .
O1 Zr1 C4 C5 -19.5(2) . .
O1 Zr1 C4 C5 -106.78(18) 2_556 .
C13 Zr1 C4 C5 44.73(19) . .
C7 Zr1 C4 C5 168.46(19) . .
C3 Zr1 C4 C5 -115.2(3) . .
C8 Zr1 C4 C5 139.1(2) . .
C6 Zr1 C4 C5 165.95(17) . .
C1 Zr1 C4 C5 -37.27(17) . .
C10 Zr1 C4 C5 128.44(18) . .
C2 Zr1 C4 C5 -77.71(19) . .
O1 Zr1 C4 C3 95.7(2) . .
O1 Zr1 C4 C3 8.4(2) 2_556 .
C13 Zr1 C4 C3 159.92(18) . .
C7 Zr1 C4 C3 -76.35(19) . .
C8 Zr1 C4 C3 -105.68(19) . .
C6 Zr1 C4 C3 -78.9(2) . .
C1 Zr1 C4 C3 77.92(19) . .
C10 Zr1 C4 C3 -116.37(19) . .
C2 Zr1 C4 C3 37.48(17) . .
C5 Zr1 C4 C3 115.2(3) . .
C3 C4 C5 C1 0.0(3) . .
Zr1 C4 C5 C1 66.6(2) . .
C3 C4 C5 Zr1 -66.6(2) . .
C2 C1 C5 C4 0.9(3) . .
Zr1 C1 C5 C4 -66.07(19) . .
C2 C1 C5 Zr1 67.0(2) . .
O1 Zr1 C5 C4 166.73(17) . .
O1 Zr1 C5 C4 93.83(19) 2_556 .
C13 Zr1 C5 C4 -132.0(2) . .
C7 Zr1 C5 C4 -13.3(2) . .
C3 Zr1 C5 C4 37.10(18) . .
C8 Zr1 C5 C4 -39.70(19) . .
C6 Zr1 C5 C4 -25.2(3) . .
C1 Zr1 C5 C4 114.5(3) . .
C10 Zr1 C5 C4 -79.6(2) . .
C2 Zr1 C5 C4 77.27(19) . .
O1 Zr1 C5 C1 52.28(18) . .
O1 Zr1 C5 C1 -20.6(2) 2_556 .
C13 Zr1 C5 C1 113.56(18) . .
C7 Zr1 C5 C1 -127.72(17) . .
C3 Zr1 C5 C1 -77.35(19) . .
C4 Zr1 C5 C1 -114.5(3) . .
C8 Zr1 C5 C1 -154.15(17) . .
C6 Zr1 C5 C1 -139.7(2) . .
C10 Zr1 C5 C1 165.98(16) . .
C2 Zr1 C5 C1 -37.18(16) . .
O1 Zr1 C6 C10 73.07(18) . .
O1 Zr1 C6 C10 133.60(18) 2_556 .
C13 Zr1 C6 C10 -0.5(2) . .
C7 Zr1 C6 C10 -115.2(3) . .
C3 Zr1 C6 C10 -144.29(18) . .
C4 Zr1 C6 C10 -110.52(19) . .
C8 Zr1 C6 C10 -77.40(19) . .
C1 Zr1 C6 C10 -174.6(2) . .
C2 Zr1 C6 C10 -174.71(17) . .
C5 Zr1 C6 C10 -95.5(2) . .
O1 Zr1 C6 C7 -171.70(16) . .
O1 Zr1 C6 C7 -111.17(18) 2_556 .
C13 Zr1 C6 C7 114.69(17) . .
C3 Zr1 C6 C7 -29.06(19) . .
C4 Zr1 C6 C7 4.7(2) . .
C8 Zr1 C6 C7 37.84(17) . .
C1 Zr1 C6 C7 -59.4(3) . .
C10 Zr1 C6 C7 115.2(3) . .
C2 Zr1 C6 C7 -59.5(2) . .
C5 Zr1 C6 C7 19.8(3) . .
C10 C6 C7 C8 -2.4(3) . .
Zr1 C6 C7 C8 -68.79(19) . .
C10 C6 C7 Zr1 66.4(2) . .
O1 Zr1 C7 C8 124.19(17) . .
O1 Zr1 C7 C8 176.48(17) 2_556 .
C13 Zr1 C7 C8 30.0(2) . .
C3 Zr1 C7 C8 -94.25(18) . .
C4 Zr1 C7 C8 -62.72(18) . .
C6 Zr1 C7 C8 113.2(3) . .
C1 Zr1 C7 C8 -91.5(2) . .
C10 Zr1 C7 C8 76.83(19) . .
C2 Zr1 C7 C8 -112.38(18) . .
C5 Zr1 C7 C8 -55.8(2) . .
O1 Zr1 C7 C6 11.0(2) . .
O1 Zr1 C7 C6 63.25(17) 2_556 .
C13 Zr1 C7 C6 -83.20(19) . .
C3 Zr1 C7 C6 152.53(18) . .
C4 Zr1 C7 C6 -175.95(18) . .
C8 Zr1 C7 C6 -113.2(3) . .
C1 Zr1 C7 C6 155.26(17) . .
C10 Zr1 C7 C6 -36.39(17) . .
C2 Zr1 C7 C6 134.39(17) . .
C5 Zr1 C7 C6 -169.03(16) . .
C6 C7 C8 C9 1.6(3) . .
Zr1 C7 C8 C9 -67.35(19) . .
C6 C7 C8 Zr1 68.99(19) . .
O1 Zr1 C8 C7 -89.7(2) . .
O1 Zr1 C8 C7 -4.0(2) 2_556 .
C13 Zr1 C8 C7 -155.32(17) . .
C3 Zr1 C8 C7 81.90(18) . .
C4 Zr1 C8 C7 112.85(19) . .
C6 Zr1 C8 C7 -37.97(17) . .
C1 Zr1 C8 C7 116.42(18) . .
C10 Zr1 C8 C7 -77.98(18) . .
C2 Zr1 C8 C7 80.64(19) . .
C5 Zr1 C8 C7 133.17(17) . .
O1 Zr1 C8 C9 24.7(2) . .
O1 Zr1 C8 C9 110.39(17) 2_556 .
C13 Zr1 C8 C9 -40.94(18) . .
C7 Zr1 C8 C9 114.4(2) . .
C3 Zr1 C8 C9 -163.72(18) . .
C4 Zr1 C8 C9 -132.77(19) . .
C6 Zr1 C8 C9 76.41(18) . .
C1 Zr1 C8 C9 -129.20(17) . .
C10 Zr1 C8 C9 36.40(17) . .
C2 Zr1 C8 C9 -164.98(16) . .
C5 Zr1 C8 C9 -112.45(17) . .
C7 C8 C9 C10 -0.2(3) . .
Zr1 C8 C9 C10 -66.2(2) . .
C7 C8 C9 Zr1 65.94(19) . .
O1 Zr1 C9 C10 -48.63(18) . .
O1 Zr1 C9 C10 25.9(2) 2_556 .
C13 Zr1 C9 C10 -108.40(18) . .
C7 Zr1 C9 C10 77.87(18) . .
C3 Zr1 C9 C10 133.26(17) . .
C4 Zr1 C9 C10 160.69(17) . .
C8 Zr1 C9 C10 115.2(2) . .
C6 Zr1 C9 C10 36.99(16) . .
C1 Zr1 C9 C10 -164.84(16) . .
C2 Zr1 C9 C10 140.35(19) . .
C5 Zr1 C9 C10 -169.36(16) . .
O1 Zr1 C9 C8 -163.84(15) . .
O1 Zr1 C9 C8 -89.34(18) 2_556 .
C13 Zr1 C9 C8 136.39(19) . .
C7 Zr1 C9 C8 -37.34(16) . .
C3 Zr1 C9 C8 18.1(2) . .
C4 Zr1 C9 C8 45.49(18) . .
C6 Zr1 C9 C8 -78.21(18) . .
C1 Zr1 C9 C8 80.0(2) . .
C10 Zr1 C9 C8 -115.2(2) . .
C2 Zr1 C9 C8 25.1(3) . .
C5 Zr1 C9 C8 75.43(18) . .
C8 C9 C10 C6 -1.3(3) . .
Zr1 C9 C10 C6 -67.0(2) . .
C8 C9 C10 Zr1 65.7(2) . .
C7 C6 C10 C9 2.3(3) . .
Zr1 C6 C10 C9 67.4(2) . .
C7 C6 C10 Zr1 -65.1(2) . .
O1 Zr1 C10 C9 135.77(17) . .
O1 Zr1 C10 C9 -158.79(16) 2_556 .
C13 Zr1 C10 C9 64.74(17) . .
C7 Zr1 C10 C9 -77.63(18) . .
C3 Zr1 C10 C9 -65.4(2) . .
C4 Zr1 C10 C9 -24.0(2) . .
C8 Zr1 C10 C9 -37.03(17) . .
C6 Zr1 C10 C9 -114.8(2) . .
C1 Zr1 C10 C9 55.8(5) . .
C2 Zr1 C10 C9 -103.0(3) . .
C5 Zr1 C10 C9 15.7(2) . .
O1 Zr1 C10 C6 -109.47(17) . .
O1 Zr1 C10 C6 -44.03(17) 2_556 .
C13 Zr1 C10 C6 179.50(19) . .
C7 Zr1 C10 C6 37.13(17) . .
C3 Zr1 C10 C6 49.4(2) . .
C4 Zr1 C10 C6 90.7(2) . .
C8 Zr1 C10 C6 77.73(18) . .
C1 Zr1 C10 C6 170.5(4) . .
C2 Zr1 C10 C6 11.8(4) . .
C5 Zr1 C10 C6 130.50(19) . .
Zr1 O1 C11 C12 6.7(3) . .
Zr1 O1 C11 C12 -176.04(16) 2_556 .
O1 C11 C12 C13 -6.6(4) . .
O1 C11 C12 Si2 170.65(17) . .
C22 Si2 C12 C13 -37.9(3) . .
C23 Si2 C12 C13 -156.0(3) . .
C24 Si2 C12 C13 84.9(3) . .
C22 Si2 C12 C11 145.3(2) . .
C23 Si2 C12 C11 27.2(2) . .
C24 Si2 C12 C11 -91.9(2) . .
C11 C12 C13 C14 -178.4(2) . .
Si2 C12 C13 C14 4.8(4) . .
C11 C12 C13 Zr1 3.9(3) . .
Si2 C12 C13 Zr1 -172.91(13) . .
O1 Zr1 C13 C12 -0.37(19) . .
O1 Zr1 C13 C12 1.1(3) 2_556 .
C7 Zr1 C13 C12 127.6(2) . .
C3 Zr1 C13 C12 -129.5(2) . .
C4 Zr1 C13 C12 -142.1(2) . .
C8 Zr1 C13 C12 143.0(2) . .
C6 Zr1 C13 C12 91.9(2) . .
C1 Zr1 C13 C12 -90.1(2) . .
C10 Zr1 C13 C12 91.6(2) . .
C2 Zr1 C13 C12 -93.3(2) . .
C5 Zr1 C13 C12 -119.2(2) . .
O1 Zr1 C13 C14 -178.1(2) . .
O1 Zr1 C13 C14 -176.62(17) 2_556 .
C7 Zr1 C13 C14 -50.1(2) . .
C3 Zr1 C13 C14 52.7(2) . .
C4 Zr1 C13 C14 40.2(2) . .
C8 Zr1 C13 C14 -34.7(2) . .
C6 Zr1 C13 C14 -85.8(2) . .
C1 Zr1 C13 C14 92.2(2) . .
C10 Zr1 C13 C14 -86.1(2) . .
C2 Zr1 C13 C14 89.0(2) . .
C5 Zr1 C13 C14 63.1(2) . .
C12 C13 C14 C15 -169(3) . .
Zr1 C13 C14 C15 9(4) . .
C13 C14 C15 Si1 120(3) . .
C16 Si1 C15 C14 -11(2) . .
C17 Si1 C15 C14 107(2) . .
C18 Si1 C15 C14 -131(2) . .
C15 Si1 C18 C20' -44.9(9) . .
C16 Si1 C18 C20' -163.6(9) . .
C17 Si1 C18 C20' 75.7(9) . .
C15 Si1 C18 C19 53.6(7) . .
C16 Si1 C18 C19 -65.1(7) . .
C17 Si1 C18 C19 174.2(7) . .
C15 Si1 C18 C21' -172.5(9) . .
C16 Si1 C18 C21' 68.8(9) . .
C17 Si1 C18 C21' -51.9(9) . .
C15 Si1 C18 C21 174.7(8) . .
C16 Si1 C18 C21 56.0(8) . .
C17 Si1 C18 C21 -64.6(8) . .
C15 Si1 C18 C20 -64.3(4) . .
C16 Si1 C18 C20 177.0(4) . .
C17 Si1 C18 C20 56.3(4) . .
C15 Si1 C18 C19' 71.8(6) . .
C16 Si1 C18 C19' -46.9(6) . .
C17 Si1 C18 C19' -167.6(6) . .
C22 Si2 C24 C26' 59.6(10) . .
C23 Si2 C24 C26' 176.8(10) . .
C12 Si2 C24 C26' -65.3(10) . .
C22 Si2 C24 C27' -69.6(11) . .
C23 Si2 C24 C27' 47.6(11) . .
C12 Si2 C24 C27' 165.5(11) . .
C22 Si2 C24 C25' 165.9(8) . .
C23 Si2 C24 C25' -76.8(9) . .
C12 Si2 C24 C25' 41.1(9) . .
C22 Si2 C24 C25 -175.9(13) . .
C23 Si2 C24 C25 -58.6(13) . .
C12 Si2 C24 C25 59.3(13) . .
C22 Si2 C24 C27 -58.3(13) . .
C23 Si2 C24 C27 59.0(13) . .
C12 Si2 C24 C27 176.9(13) . .
C22 Si2 C24 C26 46.6(9) . .
C23 Si2 C24 C26 163.8(9) . .
C12 Si2 C24 C26 -78.3(9) . .
